data_7121329
loop_
_publ_author_name
'Feng, Jie'
'Ma, Peng-Ju'
'Zeng, Yong-Ming'
'Xu, Yan-Jun'
'Lu, Chong-Dao'

_publ_section_title
;
 Construction of \a-methoxyimidoyl ketonitrones via phosphite-mediated
 addition of \a-keto N-tert-butanesulfinyl imidates to nitrosoarenes.
;
_journal_issue 23
_journal_name_full 'Chemical communications (Cambridge, England)'
_journal_page_first 2882
_journal_page_last 2885
_journal_paper_doi 10.1039/c8cc00345a
_journal_volume 54
_journal_year 2018
_chemical_absolute_configuration syn
_chemical_formula_moiety 'C19 H21 F N2 O3 S'
_chemical_formula_sum 'C19 H21 F N2 O3 S'
_chemical_formula_weight 376.44
_space_group_crystal_system triclinic
_space_group_IT_number 1
_space_group_name_Hall 'P 1'
_space_group_name_H-M_alt 'P 1'
_symmetry_space_group_name_Hall 'P 1'
_symmetry_space_group_name_H-M 'P 1'
_atom_sites_solution_hydrogens geom
_atom_sites_solution_primary direct
_audit_creation_date 2017-11-22
_audit_creation_method
;
Olex2 1.2
(compiled 2017.08.10 svn.r3458 for OlexSys, GUI svn.r5381)
;
_audit_update_record
;
2018-01-08 deposited with the CCDC.
2018-02-26 downloaded from the CCDC.
;
_cell_angle_alpha 76.975(2)
_cell_angle_beta 89.282(2)
_cell_angle_gamma 79.014(2)
_cell_formula_units_Z 4
_cell_length_a 11.4001(18)
_cell_length_b 12.5665(19)
_cell_length_c 14.190(2)
_cell_measurement_reflns_used 2060
_cell_measurement_temperature 296(2)
_cell_measurement_theta_max 20.116
_cell_measurement_theta_min 2.306
_cell_volume 1943.3(5)
_computing_cell_refinement 'SAINT v7.68A (Bruker, 2009)'
_computing_data_reduction 'SAINT v7.68A (Bruker, 2009)'
_computing_molecular_graphics 'Olex2 (Dolomanov et al., 2009)'
_computing_publication_material 'Olex2 (Dolomanov et al., 2009)'
_computing_structure_refinement 'ShelXL (Sheldrick, 2015)'
_computing_structure_solution 'ShelXS (Sheldrick, 2008)'
_diffrn_ambient_temperature 296.15
_diffrn_measured_fraction_theta_full 0.983
_diffrn_measured_fraction_theta_max 0.959
_diffrn_measurement_device_type bruker-CCD
_diffrn_radiation_type MoK\a
_diffrn_radiation_wavelength 0.71073
_diffrn_reflns_av_R_equivalents 0.0253
_diffrn_reflns_av_unetI/netI 0.0805
_diffrn_reflns_Laue_measured_fraction_full 0.983
_diffrn_reflns_Laue_measured_fraction_max 0.959
_diffrn_reflns_limit_h_max 14
_diffrn_reflns_limit_h_min -14
_diffrn_reflns_limit_k_max 9
_diffrn_reflns_limit_k_min -16
_diffrn_reflns_limit_l_max 18
_diffrn_reflns_limit_l_min -18
_diffrn_reflns_number 11861
_diffrn_reflns_point_group_measured_fraction_full 0.604
_diffrn_reflns_point_group_measured_fraction_max 0.575
_diffrn_reflns_theta_full 25.242
_diffrn_reflns_theta_max 27.423
_diffrn_reflns_theta_min 2.306
_exptl_absorpt_coefficient_mu 0.196
_exptl_absorpt_correction_T_max 1.0000
_exptl_absorpt_correction_T_min 0.9174
_exptl_absorpt_correction_type multi-scan
_exptl_absorpt_process_details
;
SADABS-2008/1 (Bruker,2008) was used for absorption correction.
wR2(int) was 0.0540 before and 0.0392 after correction.
The Ratio of minimum to maximum transmission is 0.9174.
The \l/2 correction factor is 0.0015.
;
_exptl_crystal_colour colorless
_exptl_crystal_density_diffrn 1.287
_exptl_crystal_description block
_exptl_crystal_F_000 792
_exptl_crystal_size_max 0.352
_exptl_crystal_size_mid 0.193
_exptl_crystal_size_min 0.183
_refine_diff_density_max 0.248
_refine_diff_density_min -0.227
_refine_diff_density_rms 0.041
_refine_ls_abs_structure_details
;
 Flack x determined using 961 quotients [(I+)-(I-)]/[(I+)+(I-)]
 (Parsons and Flack (2004), Acta Cryst. A60, s61).
;
_refine_ls_abs_structure_Flack 0.15(8)
_refine_ls_extinction_method none
_refine_ls_goodness_of_fit_ref 0.998
_refine_ls_hydrogen_treatment constr
_refine_ls_matrix_type full
_refine_ls_number_parameters 953
_refine_ls_number_reflns 10200
_refine_ls_number_restraints 3
_refine_ls_restrained_S_all 0.998
_refine_ls_R_factor_all 0.1061
_refine_ls_R_factor_gt 0.0526
_refine_ls_shift/su_max 0.000
_refine_ls_shift/su_mean 0.000
_refine_ls_structure_factor_coef Fsqd
_refine_ls_weighting_details
;
 w=1/[\s^2^(Fo^2^)+(0.0545P)^2^]
 where P=(Fo^2^+2Fc^2^)/3
;
_refine_ls_weighting_scheme calc
_refine_ls_wR_factor_gt 0.1105
_refine_ls_wR_factor_ref 0.1366
_reflns_Friedel_coverage 0.199
_reflns_Friedel_fraction_full 0.225
_reflns_Friedel_fraction_max 0.191
_reflns_number_gt 5911
_reflns_number_total 10200
_reflns_threshold_expression 'I > 2\s(I)'
_cod_data_source_file c8cc00345a2.cif
_cod_data_source_block 4k'
_cod_depositor_comments 'Adding full bibliography for 7121328--7121333.cif.'
_cod_database_code 7121329
_shelxl_version_number 2013-2
_shelx_space_group_comment
;
The symmetry employed for this shelxl refinement is uniquely defined
by the following loop, which should always be used as a source of
symmetry information in preference to the above space-group names.
They are only intended as comments.
;
_shelx_estimated_absorpt_t_max 0.965
_shelx_estimated_absorpt_t_min 0.934
_olex2_refinement_description
;
1. Fixed Uiso
 At 1.2 times of:
  All C(H) groups
 At 1.5 times of:
  All C(H,H,H) groups
2.a Aromatic/amide H refined with riding coordinates:
 C38(H38), C64(H64), C61(H61), C62(H62), C76(H76), C72(H72), C27(H27),
 C34(H34), C24(H24), C36(H36), C26(H26), C74(H74), C65(H65), C23(H23), C73(H73),
  C35(H35), C75(H75), C37(H37), C4(H4), C8(H8), C7(H7), C17(H17), C19(H19),
 C5(H5), C15(H15), C18(H18), C16(H16), C53(H53), C46(H46), C55(H55), C45(H45),
 C42(H42), C54(H54), C57(H57), C56(H56), C43(H43)
2.b Idealised Me refined as rotating group:
 C30(H30A,H30B,H30C), C66(H66A,H66B,H66C), C32(H32A,H32B,H32C), C69(H69A,H69B,
 H69C), C68(H68A,H68B,H68C), C28(H28A,H28B,H28C), C70(H70A,H70B,H70C), C31(H31A,
 H31B,H31C), C12(H12A,H12B,H12C), C9(H9A,H9B,H9C), C13(H13A,H13B,H13C),
 C11(H11A,H11B,H11C), C50(H50A,H50B,H50C), C47(H47A,H47B,H47C), C49(H49A,H49B,
 H49C), C51(H51A,H51B,H51C)
;

loop_
_space_group_symop_operation_xyz
'x, y, z'

loop_
_atom_site_label
_atom_site_type_symbol
_atom_site_fract_x
_atom_site_fract_y
_atom_site_fract_z
_atom_site_U_iso_or_equiv
_atom_site_adp_type
_atom_site_occupancy
_atom_site_symmetry_multiplicity
_atom_site_calc_flag
_atom_site_refinement_flags
S2 S -0.34424(14) -0.05251(12) -0.93441(10) 0.0614(4) Uani 1 1 d .
S4 S -0.81585(14) -0.17240(12) -0.78231(10) 0.0630(4) Uani 1 1 d .
O4 O -0.3575(4) 0.2577(3) -0.9442(3) 0.0665(11) Uani 1 1 d .
O12 O -0.8689(3) -0.4266(3) -0.5110(3) 0.0695(11) Uani 1 1 d .
N4 N -0.4219(4) 0.1807(4) -1.1291(3) 0.0565(12) Uani 1 1 d .
O6 O -0.4824(4) 0.1949(4) -1.2090(3) 0.0851(14) Uani 1 1 d .
N8 N -0.8090(4) -0.4112(4) -0.5890(3) 0.0496(11) Uani 1 1 d .
O5 O -0.4477(4) -0.0426(3) -0.9993(3) 0.0741(12) Uani 1 1 d .
C20 C -0.3787(5) 0.1618(5) -0.9627(4) 0.0508(13) Uani 1 1 d .
N3 N -0.3304(4) 0.0687(4) -0.9107(3) 0.0559(12) Uani 1 1 d .
O10 O -0.7071(3) -0.4836(3) -0.7743(3) 0.0648(11) Uani 1 1 d .
C71 C -0.6898(5) -0.3914(5) -0.5744(4) 0.0509(13) Uani 1 1 d .
C33 C -0.2919(5) 0.1551(5) -1.1415(3) 0.0549(14) Uani 1 1 d .
C63 C -1.1792(5) -0.4819(5) -0.7452(5) 0.0652(16) Uani 1 1 d .
C59 C -0.8495(5) -0.4106(4) -0.6756(4) 0.0467(12) Uani 1 1 d .
C22 C -0.5918(5) 0.2162(4) -1.0288(4) 0.0540(14) Uani 1 1 d .
C38 C -0.2431(7) 0.0557(5) -1.1630(4) 0.0701(17) Uani 1 1 d .
H38 H -0.2902 0.0037 -1.1664 0.084 Uiso 1 1 calc R
C60 C -0.9652(5) -0.4348(4) -0.6965(4) 0.0484(13) Uani 1 1 d .
C58 C -0.7654(5) -0.3872(5) -0.7564(4) 0.0485(13) Uani 1 1 d .
N7 N -0.7530(4) -0.2945(4) -0.8069(3) 0.0557(12) Uani 1 1 d .
F4 F -1.2854(3) -0.5074(3) -0.7676(3) 0.0950(12) Uani 1 1 d .
C64 C -1.1603(6) -0.4731(5) -0.6544(5) 0.0722(18) Uani 1 1 d .
H64 H -1.2188 -0.4830 -0.6087 0.087 Uiso 1 1 calc R
C21 C -0.4668(5) 0.1880(4) -1.0462(3) 0.0476(13) Uani 1 1 d .
C61 C -0.9892(5) -0.4461(5) -0.7884(4) 0.0646(16) Uani 1 1 d .
H61 H -0.9314 -0.4385 -0.8350 0.078 Uiso 1 1 calc R
F2 F -0.9477(3) 0.2929(4) -0.9672(3) 0.1086(14) Uani 1 1 d .
C25 C -0.8302(5) 0.2685(5) -0.9889(6) 0.078(2) Uani 1 1 d .
C62 C -1.0968(6) -0.4684(5) -0.8123(5) 0.0725(18) Uani 1 1 d .
H62 H -1.1123 -0.4741 -0.8750 0.087 Uiso 1 1 calc R
C76 C -0.5935(5) -0.4724(5) -0.5775(4) 0.0643(16) Uani 1 1 d .
H76 H -0.6032 -0.5390 -0.5916 0.077 Uiso 1 1 calc R
C72 C -0.6792(6) -0.2919(5) -0.5528(4) 0.0628(16) Uani 1 1 d .
H72 H -0.7462 -0.2378 -0.5492 0.075 Uiso 1 1 calc R
C27 C -0.6283(5) 0.2292(5) -0.9372(4) 0.0664(16) Uani 1 1 d .
H27 H -0.5702 0.2201 -0.8892 0.080 Uiso 1 1 calc R
C34 C -0.2268(6) 0.2335(5) -1.1385(4) 0.0632(16) Uani 1 1 d .
H34 H -0.2623 0.3011 -1.1246 0.076 Uiso 1 1 calc R
C24 C -0.8010(6) 0.2561(6) -1.0788(6) 0.0792(19) Uani 1 1 d .
H24 H -0.8601 0.2633 -1.1257 0.095 Uiso 1 1 calc R
C36 C -0.0556(6) 0.1113(7) -1.1754(5) 0.082(2) Uani 1 1 d .
H36 H 0.0260 0.0959 -1.1856 0.098 Uiso 1 1 calc R
C26 C -0.7452(6) 0.2543(6) -0.9151(5) 0.083(2) Uani 1 1 d .
H26 H -0.7676 0.2618 -0.8534 0.099 Uiso 1 1 calc R
C74 C -0.4671(6) -0.3570(6) -0.5389(4) 0.0707(18) Uani 1 1 d .
H74 H -0.3912 -0.3456 -0.5263 0.085 Uiso 1 1 calc R
C65 C -1.0530(5) -0.4492(5) -0.6296(4) 0.0636(16) Uani 1 1 d .
H65 H -1.0397 -0.4428 -0.5668 0.076 Uiso 1 1 calc R
C23 C -0.6819(6) 0.2324(5) -1.0997(5) 0.0677(17) Uani 1 1 d .
H23 H -0.6608 0.2271 -1.1622 0.081 Uiso 1 1 calc R
C73 C -0.5652(7) -0.2755(6) -0.5367(4) 0.0737(18) Uani 1 1 d .
H73 H -0.5550 -0.2083 -0.5242 0.088 Uiso 1 1 calc R
C35 C -0.1057(6) 0.2111(6) -1.1566(5) 0.0762(18) Uani 1 1 d .
H35 H -0.0591 0.2641 -1.1557 0.091 Uiso 1 1 calc R
C30 C -0.4125(8) -0.2291(6) -0.8236(5) 0.105(3) Uani 1 1 d .
H30A H -0.4784 -0.2159 -0.8689 0.158 Uiso 1 1 calc R
H30B H -0.4326 -0.2702 -0.7620 0.158 Uiso 1 1 calc R
H30C H -0.3433 -0.2711 -0.8468 0.158 Uiso 1 1 calc R
C67 C -0.8809(6) -0.1049(6) -0.9046(4) 0.0744(18) Uani 1 1 d .
C75 C -0.4811(6) -0.4551(6) -0.5596(5) 0.0763(19) Uani 1 1 d .
H75 H -0.4145 -0.5102 -0.5615 0.092 Uiso 1 1 calc R
C29 C -0.3854(6) -0.1172(5) -0.8127(4) 0.0692(17) Uani 1 1 d .
C66 C -0.6221(7) -0.4772(7) -0.8486(5) 0.110(3) Uani 1 1 d .
H66A H -0.6576 -0.4247 -0.9057 0.165 Uiso 1 1 calc R
H66B H -0.5977 -0.5492 -0.8630 0.165 Uiso 1 1 calc R
H66C H -0.5538 -0.4536 -0.8273 0.165 Uiso 1 1 calc R
C32 C -0.2756(8) -0.1349(7) -0.7465(5) 0.121(3) Uani 1 1 d .
H32A H -0.2090 -0.1791 -0.7708 0.182 Uiso 1 1 calc R
H32B H -0.2918 -0.1727 -0.6824 0.182 Uiso 1 1 calc R
H32C H -0.2568 -0.0641 -0.7446 0.182 Uiso 1 1 calc R
C69 C -0.7776(8) -0.0879(9) -0.9700(6) 0.137(4) Uani 1 1 d .
H69A H -0.7225 -0.0555 -0.9400 0.206 Uiso 1 1 calc R
H69B H -0.8069 -0.0390 -1.0307 0.206 Uiso 1 1 calc R
H69C H -0.7375 -0.1583 -0.9809 0.206 Uiso 1 1 calc R
C37 C -0.1218(7) 0.0341(6) -1.1798(4) 0.0735(18) Uani 1 1 d .
H37 H -0.0862 -0.0333 -1.1940 0.088 Uiso 1 1 calc R
C68 C -0.9514(8) 0.0057(6) -0.8935(5) 0.105(3) Uani 1 1 d .
H68A H -1.0078 -0.0062 -0.8432 0.158 Uiso 1 1 calc R
H68B H -0.9935 0.0442 -0.9534 0.158 Uiso 1 1 calc R
H68C H -0.8980 0.0496 -0.8770 0.158 Uiso 1 1 calc R
C28 C -0.2740(8) 0.2447(6) -0.8641(5) 0.106(3) Uani 1 1 d .
H28A H -0.1989 0.2010 -0.8758 0.159 Uiso 1 1 calc R
H28B H -0.3056 0.2078 -0.8053 0.159 Uiso 1 1 calc R
H28C H -0.2625 0.3166 -0.8581 0.159 Uiso 1 1 calc R
C70 C -0.9624(7) -0.1718(6) -0.9342(5) 0.101(2) Uani 1 1 d .
H70A H -0.9160 -0.2352 -0.9533 0.151 Uiso 1 1 calc R
H70B H -1.0131 -0.1268 -0.9877 0.151 Uiso 1 1 calc R
H70C H -1.0107 -0.1964 -0.8808 0.151 Uiso 1 1 calc R
C31 C -0.4931(7) -0.0474(6) -0.7819(5) 0.099(2) Uani 1 1 d .
H31A H -0.4719 0.0181 -0.7682 0.148 Uiso 1 1 calc R
H31B H -0.5234 -0.0891 -0.7248 0.148 Uiso 1 1 calc R
H31C H -0.5534 -0.0260 -0.8329 0.148 Uiso 1 1 calc R
S1 S -0.53087(13) 0.00219(12) -0.37416(10) 0.0593(4) Uani 1 1 d .
N2 N -0.6003(4) 0.2080(4) -0.6258(3) 0.0598(12) Uani 1 1 d .
C3 C -0.4397(5) 0.2292(4) -0.5226(4) 0.0465(12) Uani 1 1 d .
C2 C -0.5577(5) 0.2110(4) -0.5406(4) 0.0474(13) Uani 1 1 d .
F1 F -0.1077(3) 0.2802(4) -0.4583(3) 0.0957(12) Uani 1 1 d .
O3 O -0.5432(4) 0.2221(4) -0.7042(3) 0.0867(14) Uani 1 1 d .
C14 C -0.7199(5) 0.1841(5) -0.6362(4) 0.0526(13) Uani 1 1 d .
C1 C -0.6419(5) 0.1969(5) -0.4578(4) 0.0505(13) Uani 1 1 d .
N1 N -0.6391(4) 0.1159(4) -0.3867(3) 0.0543(11) Uani 1 1 d .
O1 O -0.7214(4) 0.2928(3) -0.4656(3) 0.0683(11) Uani 1 1 d .
O2 O -0.5128(4) -0.0341(3) -0.4654(3) 0.0721(12) Uani 1 1 d .
C4 C -0.4090(6) 0.2383(5) -0.4299(4) 0.0652(16) Uani 1 1 d .
H4 H -0.4646 0.2322 -0.3814 0.078 Uiso 1 1 calc R
C6 C -0.2186(5) 0.2638(5) -0.4804(5) 0.0610(15) Uani 1 1 d .
C8 C -0.3516(5) 0.2389(5) -0.5911(4) 0.0615(15) Uani 1 1 d .
H8 H -0.3685 0.2331 -0.6535 0.074 Uiso 1 1 calc R
C7 C -0.2416(6) 0.2566(5) -0.5702(5) 0.0669(17) Uani 1 1 d .
H7 H -0.1843 0.2634 -0.6173 0.080 Uiso 1 1 calc R
C17 C -0.9385(6) 0.1403(6) -0.6703(5) 0.0731(17) Uani 1 1 d .
H17 H -1.0135 0.1255 -0.6807 0.088 Uiso 1 1 calc R
C19 C -0.7301(5) 0.0751(5) -0.6270(4) 0.0643(16) Uani 1 1 d .
H19 H -0.6644 0.0174 -0.6096 0.077 Uiso 1 1 calc R
C5 C -0.2975(6) 0.2562(5) -0.4099(4) 0.0691(17) Uani 1 1 d .
H5 H -0.2775 0.2629 -0.3485 0.083 Uiso 1 1 calc R
C15 C -0.8154(6) 0.2692(5) -0.6631(5) 0.0728(18) Uani 1 1 d .
H15 H -0.8063 0.3424 -0.6696 0.087 Uiso 1 1 calc R
C18 C -0.8412(6) 0.0544(5) -0.6445(5) 0.0775(19) Uani 1 1 d .
H18 H -0.8508 -0.0186 -0.6389 0.093 Uiso 1 1 calc R
C10 C -0.6142(7) -0.0910(5) -0.2964(4) 0.0775(19) Uani 1 1 d .
C12 C -0.5330(8) -0.2051(6) -0.2790(5) 0.114(3) Uani 1 1 d .
H12A H -0.5291 -0.2318 -0.3375 0.171 Uiso 1 1 calc R
H12B H -0.5643 -0.2559 -0.2287 0.171 Uiso 1 1 calc R
H12C H -0.4542 -0.1995 -0.2600 0.171 Uiso 1 1 calc R
C16 C -0.9230(6) 0.2469(6) -0.6804(5) 0.085(2) Uani 1 1 d .
H16 H -0.9877 0.3053 -0.6994 0.102 Uiso 1 1 calc R
C9 C -0.8125(7) 0.2928(6) -0.3945(5) 0.102(3) Uani 1 1 d .
H9A H -0.8622 0.3655 -0.4050 0.154 Uiso 1 1 calc R
H9B H -0.7756 0.2736 -0.3309 0.154 Uiso 1 1 calc R
H9C H -0.8604 0.2394 -0.4002 0.154 Uiso 1 1 calc R
C13 C -0.6344(10) -0.0510(7) -0.2025(5) 0.136(4) Uani 1 1 d .
H13A H -0.5612 -0.0355 -0.1811 0.204 Uiso 1 1 calc R
H13B H -0.6598 -0.1078 -0.1538 0.204 Uiso 1 1 calc R
H13C H -0.6949 0.0155 -0.2136 0.204 Uiso 1 1 calc R
C11 C -0.7279(7) -0.0931(7) -0.3473(6) 0.115(3) Uani 1 1 d .
H11A H -0.7873 -0.0297 -0.3416 0.172 Uiso 1 1 calc R
H11B H -0.7558 -0.1601 -0.3184 0.172 Uiso 1 1 calc R
H11C H -0.7133 -0.0909 -0.4144 0.172 Uiso 1 1 calc R
S3 S -0.97953(12) -0.23013(12) -0.34661(10) 0.0569(4) Uani 1 1 d .
C40 C -0.9215(5) -0.4376(4) -0.1793(4) 0.0477(13) Uani 1 1 d .
O8 O -0.9796(3) -0.1941(3) -0.2549(3) 0.0623(10) Uani 1 1 d .
N5 N -1.0357(4) -0.3465(4) -0.3333(3) 0.0521(11) Uani 1 1 d .
N6 N -0.9697(4) -0.4288(4) -0.0973(3) 0.0590(12) Uani 1 1 d .
O7 O -1.0415(4) -0.5245(3) -0.2570(3) 0.0753(13) Uani 1 1 d .
C41 C -0.7945(5) -0.4607(4) -0.1957(4) 0.0504(13) Uani 1 1 d .
O9 O -0.9107(4) -0.4338(4) -0.0187(3) 0.0910(15) Uani 1 1 d .
F3 F -0.4342(3) -0.5357(4) -0.2476(3) 0.1085(14) Uani 1 1 d .
C52 C -1.0991(5) -0.4063(5) -0.0862(4) 0.0545(14) Uani 1 1 d .
C39 C -1.0045(5) -0.4287(4) -0.2622(4) 0.0486(13) Uani 1 1 d .
C53 C -1.1556(6) -0.2996(5) -0.0904(4) 0.0672(16) Uani 1 1 d .
H53 H -1.1137 -0.2416 -0.1056 0.081 Uiso 1 1 calc R
C46 C -0.7526(5) -0.4691(5) -0.2871(4) 0.0634(16) Uani 1 1 d .
H46 H -0.8077 -0.4565 -0.3380 0.076 Uiso 1 1 calc R
C55 C -1.3375(6) -0.3647(6) -0.0525(5) 0.0735(18) Uani 1 1 d .
H55 H -1.4193 -0.3494 -0.0429 0.088 Uiso 1 1 calc R
C45 C -0.6349(6) -0.4949(5) -0.3042(5) 0.0772(19) Uani 1 1 d .
H45 H -0.6104 -0.5005 -0.3660 0.093 Uiso 1 1 calc R
C44 C -0.5532(6) -0.5124(5) -0.2319(5) 0.0714(17) Uani 1 1 d .
C42 C -0.7058(5) -0.4783(5) -0.1226(5) 0.0663(16) Uani 1 1 d .
H42 H -0.7283 -0.4724 -0.0604 0.080 Uiso 1 1 calc R
C54 C -1.2741(6) -0.2789(5) -0.0720(5) 0.0735(18) Uani 1 1 d .
H54 H -1.3128 -0.2066 -0.0727 0.088 Uiso 1 1 calc R
C57 C -1.1565(6) -0.4918(5) -0.0672(5) 0.0696(17) Uani 1 1 d .
H57 H -1.1160 -0.5634 -0.0671 0.084 Uiso 1 1 calc R
C56 C -1.2795(6) -0.4722(6) -0.0471(5) 0.0779(19) Uani 1 1 d .
H56 H -1.3202 -0.5309 -0.0307 0.093 Uiso 1 1 calc R
C43 C -0.5870(6) -0.5041(6) -0.1416(5) 0.079(2) Uani 1 1 d .
H43 H -0.5295 -0.5159 -0.0925 0.095 Uiso 1 1 calc R
C50 C -1.1046(9) -0.1789(7) -0.5159(5) 0.136(4) Uani 1 1 d .
H50A H -1.0244 -0.1951 -0.5376 0.204 Uiso 1 1 calc R
H50B H -1.1521 -0.1218 -0.5645 0.204 Uiso 1 1 calc R
H50C H -1.1383 -0.2449 -0.5047 0.204 Uiso 1 1 calc R
C48 C -1.1029(6) -0.1387(5) -0.4218(4) 0.078(2) Uani 1 1 d .
C47 C -1.1246(8) -0.5254(7) -0.3330(5) 0.117(3) Uani 1 1 d .
H47A H -1.0868 -0.5121 -0.3943 0.176 Uiso 1 1 calc R
H47B H -1.1939 -0.4681 -0.3340 0.176 Uiso 1 1 calc R
H47C H -1.1481 -0.5965 -0.3212 0.176 Uiso 1 1 calc R
C49 C -1.0652(10) -0.0250(6) -0.4405(6) 0.134(4) Uani 1 1 d .
H49A H -1.0735 0.0028 -0.3825 0.201 Uiso 1 1 calc R
H49B H -1.1151 0.0263 -0.4914 0.201 Uiso 1 1 calc R
H49C H -0.9833 -0.0329 -0.4592 0.201 Uiso 1 1 calc R
C51 C -1.2187(6) -0.1420(8) -0.3696(7) 0.131(4) Uani 1 1 d .
H51A H -1.2345 -0.2162 -0.3571 0.197 Uiso 1 1 calc R
H51B H -1.2827 -0.0916 -0.4090 0.197 Uiso 1 1 calc R
H51C H -1.2125 -0.1204 -0.3094 0.197 Uiso 1 1 calc R
O11 O -0.9171(4) -0.1818(3) -0.7178(3) 0.0720(11) Uani 1 1 d .

loop_
_atom_site_aniso_label
_atom_site_aniso_U_11
_atom_site_aniso_U_22
_atom_site_aniso_U_33
_atom_site_aniso_U_23
_atom_site_aniso_U_13
_atom_site_aniso_U_12
S2 0.0712(10) 0.0538(9) 0.0533(9) -0.0059(7) 0.0047(7) -0.0048(7)
S4 0.0846(11) 0.0554(9) 0.0477(8) -0.0032(7) -0.0022(8) -0.0199(8)
O4 0.084(3) 0.065(3) 0.060(3) -0.020(2) -0.009(2) -0.030(2)
O12 0.064(3) 0.102(3) 0.042(2) -0.012(2) 0.0103(19) -0.020(2)
N4 0.065(3) 0.061(3) 0.041(3) -0.006(2) -0.007(2) -0.012(2)
O6 0.083(3) 0.129(4) 0.044(2) -0.015(2) -0.012(2) -0.024(3)
N8 0.052(3) 0.057(3) 0.039(3) -0.010(2) 0.006(2) -0.008(2)
O5 0.098(3) 0.062(3) 0.064(3) -0.011(2) -0.023(2) -0.021(2)
C20 0.054(3) 0.063(4) 0.041(3) -0.015(3) 0.003(3) -0.024(3)
N3 0.059(3) 0.065(3) 0.043(3) -0.011(2) -0.003(2) -0.012(2)
O10 0.070(3) 0.063(3) 0.068(3) -0.031(2) 0.023(2) -0.013(2)
C71 0.058(4) 0.054(3) 0.038(3) -0.005(2) -0.001(2) -0.009(3)
C33 0.076(4) 0.053(4) 0.035(3) -0.012(2) 0.004(3) -0.010(3)
C63 0.051(4) 0.060(4) 0.083(5) -0.006(3) -0.001(3) -0.016(3)
C59 0.053(3) 0.043(3) 0.043(3) -0.007(2) 0.006(2) -0.008(2)
C22 0.064(4) 0.045(3) 0.049(3) -0.003(2) -0.005(3) -0.010(3)
C38 0.104(5) 0.055(4) 0.050(4) -0.012(3) 0.010(3) -0.014(3)
C60 0.058(4) 0.042(3) 0.045(3) -0.009(2) 0.004(3) -0.008(2)
C58 0.052(3) 0.058(4) 0.037(3) -0.013(3) 0.001(2) -0.014(3)
N7 0.062(3) 0.064(3) 0.042(2) -0.008(2) 0.002(2) -0.019(2)
F4 0.067(2) 0.094(3) 0.129(3) -0.021(2) -0.011(2) -0.033(2)
C64 0.065(4) 0.076(5) 0.078(5) -0.020(4) 0.024(4) -0.017(3)
C21 0.060(3) 0.047(3) 0.036(3) -0.012(2) -0.001(3) -0.007(2)
C61 0.063(4) 0.082(5) 0.052(4) -0.015(3) 0.008(3) -0.023(3)
F2 0.062(3) 0.106(3) 0.140(4) -0.009(3) 0.005(2) 0.005(2)
C25 0.038(4) 0.066(4) 0.118(6) -0.004(4) -0.001(4) -0.002(3)
C62 0.090(5) 0.073(4) 0.057(4) -0.011(3) -0.012(4) -0.025(4)
C76 0.052(4) 0.059(4) 0.085(4) -0.018(3) 0.010(3) -0.016(3)
C72 0.075(4) 0.059(4) 0.051(3) -0.012(3) -0.008(3) -0.002(3)
C27 0.062(4) 0.072(4) 0.059(4) -0.008(3) -0.003(3) -0.006(3)
C34 0.068(4) 0.062(4) 0.063(4) -0.019(3) -0.005(3) -0.015(3)
C24 0.061(4) 0.090(5) 0.084(5) -0.006(4) -0.011(4) -0.023(4)
C36 0.066(5) 0.102(6) 0.067(4) -0.011(4) 0.010(3) -0.002(4)
C26 0.071(5) 0.082(5) 0.083(5) -0.012(4) 0.013(4) 0.006(4)
C74 0.054(4) 0.088(5) 0.071(4) -0.008(4) 0.002(3) -0.027(4)
C65 0.061(4) 0.068(4) 0.061(4) -0.014(3) 0.017(3) -0.012(3)
C23 0.065(4) 0.070(4) 0.068(4) -0.012(3) -0.017(3) -0.016(3)
C73 0.100(6) 0.068(4) 0.059(4) -0.014(3) -0.008(4) -0.031(4)
C35 0.065(5) 0.079(5) 0.089(5) -0.024(4) -0.005(4) -0.019(4)
C30 0.141(7) 0.065(5) 0.096(6) 0.004(4) 0.015(5) -0.014(5)
C67 0.090(5) 0.078(5) 0.052(4) 0.001(3) -0.005(3) -0.027(4)
C75 0.056(4) 0.066(4) 0.101(5) -0.009(4) 0.007(3) -0.009(3)
C29 0.081(4) 0.059(4) 0.058(4) 0.006(3) -0.004(3) -0.012(3)
C66 0.120(7) 0.124(7) 0.095(6) -0.051(5) 0.064(5) -0.019(5)
C32 0.118(7) 0.145(8) 0.078(5) 0.030(5) -0.030(5) -0.032(6)
C69 0.115(7) 0.190(10) 0.073(5) 0.034(5) 0.025(5) -0.023(6)
C37 0.085(5) 0.062(4) 0.066(4) -0.013(3) 0.012(4) 0.002(4)
C68 0.144(7) 0.074(5) 0.085(5) 0.008(4) -0.024(5) -0.020(5)
C28 0.150(8) 0.103(6) 0.080(5) -0.028(4) -0.040(5) -0.048(5)
C70 0.105(6) 0.091(5) 0.100(6) -0.014(4) -0.047(5) -0.011(4)
C31 0.122(6) 0.087(5) 0.088(5) -0.018(4) 0.052(5) -0.023(5)
S1 0.0585(9) 0.0608(9) 0.0564(9) -0.0039(7) -0.0027(7) -0.0167(7)
N2 0.066(3) 0.063(3) 0.051(3) -0.012(2) 0.009(2) -0.016(2)
C3 0.050(3) 0.046(3) 0.043(3) -0.006(2) 0.003(2) -0.013(2)
C2 0.055(3) 0.043(3) 0.042(3) -0.006(2) 0.005(3) -0.012(2)
F1 0.069(3) 0.117(3) 0.113(3) -0.034(3) -0.005(2) -0.038(2)
O3 0.081(3) 0.152(5) 0.044(2) -0.030(3) 0.019(2) -0.053(3)
C14 0.057(4) 0.052(4) 0.051(3) -0.015(3) 0.006(3) -0.010(3)
C1 0.054(3) 0.052(3) 0.047(3) -0.018(3) 0.000(3) -0.007(3)
N1 0.051(3) 0.062(3) 0.050(3) -0.010(2) 0.006(2) -0.012(2)
O1 0.073(3) 0.060(3) 0.068(3) -0.018(2) 0.013(2) 0.001(2)
O2 0.074(3) 0.071(3) 0.061(3) -0.007(2) 0.009(2) 0.000(2)
C4 0.090(5) 0.064(4) 0.046(4) -0.008(3) 0.010(3) -0.030(3)
C6 0.047(4) 0.065(4) 0.074(4) -0.010(3) -0.007(3) -0.026(3)
C8 0.058(4) 0.086(4) 0.046(3) -0.021(3) 0.010(3) -0.021(3)
C7 0.061(4) 0.076(4) 0.069(4) -0.021(3) 0.016(3) -0.022(3)
C17 0.061(4) 0.085(5) 0.079(4) -0.023(4) 0.006(3) -0.023(4)
C19 0.060(4) 0.062(4) 0.071(4) -0.018(3) -0.008(3) -0.005(3)
C5 0.085(5) 0.076(4) 0.052(4) -0.008(3) -0.006(3) -0.036(4)
C15 0.067(4) 0.051(4) 0.101(5) -0.020(3) 0.011(4) -0.009(3)
C18 0.083(5) 0.056(4) 0.103(5) -0.032(4) 0.003(4) -0.019(4)
C10 0.115(6) 0.073(5) 0.050(4) -0.004(3) 0.016(3) -0.045(4)
C12 0.184(9) 0.062(5) 0.087(6) 0.007(4) 0.000(5) -0.029(5)
C16 0.054(4) 0.070(5) 0.121(6) -0.010(4) 0.007(4) -0.003(3)
C9 0.107(6) 0.105(6) 0.083(5) -0.025(4) 0.048(4) 0.013(5)
C13 0.235(11) 0.123(7) 0.062(5) -0.017(4) 0.048(6) -0.073(7)
C11 0.100(6) 0.129(7) 0.131(7) -0.028(5) 0.005(5) -0.065(5)
S3 0.0552(9) 0.0521(9) 0.0579(9) -0.0031(7) 0.0038(7) -0.0081(6)
C40 0.063(4) 0.039(3) 0.041(3) -0.006(2) -0.002(3) -0.012(2)
O8 0.079(3) 0.055(2) 0.059(2) -0.0143(19) -0.004(2) -0.025(2)
N5 0.054(3) 0.057(3) 0.044(2) -0.006(2) -0.003(2) -0.013(2)
N6 0.067(3) 0.062(3) 0.048(3) -0.015(2) -0.009(3) -0.010(2)
O7 0.117(4) 0.068(3) 0.053(2) -0.009(2) -0.010(2) -0.053(3)
C41 0.059(4) 0.048(3) 0.046(3) -0.009(2) -0.007(3) -0.016(3)
O9 0.076(3) 0.144(4) 0.050(3) -0.031(3) -0.019(2) 0.000(3)
F3 0.057(3) 0.127(4) 0.129(4) -0.009(3) 0.011(2) -0.011(2)
C52 0.066(4) 0.053(4) 0.040(3) -0.011(3) -0.011(3) -0.001(3)
C39 0.060(3) 0.052(3) 0.037(3) -0.010(3) 0.002(2) -0.018(3)
C53 0.086(5) 0.059(4) 0.059(4) -0.015(3) 0.010(3) -0.018(3)
C46 0.063(4) 0.070(4) 0.049(4) -0.008(3) -0.007(3) 0.002(3)
C55 0.055(4) 0.089(5) 0.081(5) -0.033(4) 0.003(3) -0.008(4)
C45 0.071(5) 0.084(5) 0.070(4) -0.016(4) 0.008(4) -0.002(4)
C44 0.054(4) 0.077(4) 0.081(5) -0.010(4) 0.002(4) -0.015(3)
C42 0.063(4) 0.083(4) 0.058(4) -0.019(3) -0.007(3) -0.025(3)
C54 0.077(5) 0.057(4) 0.089(5) -0.028(3) 0.020(4) -0.007(3)
C57 0.071(4) 0.054(4) 0.085(5) -0.024(3) -0.015(3) -0.003(3)
C56 0.074(5) 0.072(5) 0.093(5) -0.019(4) -0.015(4) -0.024(4)
C43 0.054(4) 0.099(5) 0.083(5) -0.003(4) -0.023(4) -0.034(4)
C50 0.190(10) 0.116(7) 0.068(5) -0.013(5) -0.051(5) 0.046(6)
C48 0.095(5) 0.069(4) 0.054(4) -0.009(3) -0.014(3) 0.020(4)
C47 0.177(9) 0.121(7) 0.079(5) -0.023(5) -0.031(6) -0.091(6)
C49 0.213(11) 0.055(5) 0.102(6) 0.013(4) -0.016(6) 0.015(6)
C51 0.060(5) 0.167(9) 0.146(8) -0.048(7) -0.009(5) 0.047(5)
O11 0.091(3) 0.059(3) 0.059(2) -0.0073(19) 0.016(2) -0.007(2)

loop_
_atom_type_symbol
_atom_type_description
_atom_type_scat_dispersion_real
_atom_type_scat_dispersion_imag
_atom_type_scat_source
C C 0.0033 0.0016 'International Tables Vol C Tables 4.2.6.8 and 6.1.1.4'
H H 0.0000 0.0000 'International Tables Vol C Tables 4.2.6.8 and 6.1.1.4'
F F 0.0171 0.0103 'International Tables Vol C Tables 4.2.6.8 and 6.1.1.4'
N N 0.0061 0.0033 'International Tables Vol C Tables 4.2.6.8 and 6.1.1.4'
O O 0.0106 0.0060 'International Tables Vol C Tables 4.2.6.8 and 6.1.1.4'
S S 0.1246 0.1234 'International Tables Vol C Tables 4.2.6.8 and 6.1.1.4'

loop_
_geom_angle_atom_site_label_1
_geom_angle_atom_site_label_2
_geom_angle_atom_site_label_3
_geom_angle
O5 S2 N3 112.9(2)
O5 S2 C29 106.5(3)
N3 S2 C29 96.8(3)
O11 S4 N7 112.4(2)
O11 S4 C67 106.3(3)
N7 S4 C67 96.9(3)
C20 O4 C28 115.5(5)
C21 N4 O6 125.6(5)
C21 N4 C33 121.8(4)
O6 N4 C33 112.6(4)
O12 N8 C59 124.9(4)
O12 N8 C71 113.9(4)
C59 N8 C71 121.2(4)
N3 C20 O4 120.8(5)
N3 C20 C21 129.5(5)
O4 C20 C21 109.6(5)
C20 N3 S2 123.2(4)
C58 O10 C66 117.2(5)
C76 C71 C72 122.1(6)
C76 C71 N8 119.6(5)
C72 C71 N8 118.2(5)
C34 C33 C38 122.3(6)
C34 C33 N4 119.0(5)
C38 C33 N4 118.5(6)
C62 C63 C64 121.7(6)
C62 C63 F4 120.2(7)
C64 C63 F4 118.1(6)
N8 C59 C60 125.1(5)
N8 C59 C58 115.6(5)
C60 C59 C58 119.3(4)
C27 C22 C23 116.9(6)
C27 C22 C21 119.6(5)
C23 C22 C21 123.5(5)
C33 C38 C37 118.4(6)
C65 C60 C61 117.0(5)
C65 C60 C59 124.3(5)
C61 C60 C59 118.7(5)
N7 C58 O10 122.3(5)
N7 C58 C59 128.1(5)
O10 C58 C59 109.4(5)
C58 N7 S4 123.8(4)
C63 C64 C65 119.2(6)
N4 C21 C22 125.3(5)
N4 C21 C20 115.8(5)
C22 C21 C20 118.9(4)
C62 C61 C60 121.2(6)
C24 C25 F2 119.4(7)
C24 C25 C26 122.9(6)
F2 C25 C26 117.6(7)
C63 C62 C61 119.7(6)
C71 C76 C75 119.4(6)
C71 C72 C73 117.5(6)
C26 C27 C22 122.8(6)
C33 C34 C35 118.5(6)
C25 C24 C23 118.6(6)
C37 C36 C35 121.4(7)
C27 C26 C25 117.2(6)
C75 C74 C73 119.9(6)
C60 C65 C64 121.1(6)
C24 C23 C22 121.4(6)
C74 C73 C72 121.0(6)
C36 C35 C34 119.6(6)
C70 C67 C68 109.9(6)
C70 C67 C69 115.1(7)
C68 C67 C69 110.2(7)
C70 C67 S4 110.2(5)
C68 C67 S4 104.1(4)
C69 C67 S4 106.7(5)
C74 C75 C76 120.1(6)
C31 C29 C32 113.5(6)
C31 C29 C30 110.9(6)
C32 C29 C30 110.9(6)
C31 C29 S2 110.6(4)
C32 C29 S2 106.7(5)
C30 C29 S2 103.7(4)
C36 C37 C38 119.6(6)
O2 S1 N1 111.2(2)
O2 S1 C10 107.6(3)
N1 S1 C10 95.5(3)
O3 N2 C2 124.7(5)
O3 N2 C14 114.4(4)
C2 N2 C14 120.9(4)
C8 C3 C4 116.2(5)
C8 C3 C2 124.9(5)
C4 C3 C2 118.9(5)
N2 C2 C3 124.9(5)
N2 C2 C1 116.2(5)
C3 C2 C1 118.9(4)
C15 C14 C19 121.5(6)
C15 C14 N2 120.1(5)
C19 C14 N2 118.1(5)
N1 C1 O1 122.0(5)
N1 C1 C2 129.2(5)
O1 C1 C2 108.6(5)
C1 N1 S1 120.7(4)
C1 O1 C9 116.2(5)
C5 C4 C3 120.7(6)
C7 C6 C5 123.8(5)
C7 C6 F1 118.5(6)
C5 C6 F1 117.7(6)
C7 C8 C3 122.5(5)
C6 C7 C8 118.0(6)
C16 C17 C18 119.1(6)
C14 C19 C18 117.6(6)
C6 C5 C4 118.8(6)
C16 C15 C14 119.8(6)
C19 C18 C17 121.0(6)
C11 C10 C12 109.8(6)
C11 C10 C13 113.4(7)
C12 C10 C13 111.3(6)
C11 C10 S1 110.0(5)
C12 C10 S1 104.9(5)
C13 C10 S1 107.1(5)
C15 C16 C17 121.0(6)
O8 S3 N5 111.1(2)
O8 S3 C48 107.0(3)
N5 S3 C48 96.1(3)
N6 C40 C41 125.6(5)
N6 C40 C39 116.9(5)
C41 C40 C39 117.4(4)
C39 N5 S3 121.6(4)
O9 N6 C40 124.7(5)
O9 N6 C52 112.8(4)
C40 N6 C52 122.5(5)
C39 O7 C47 116.0(5)
C46 C41 C42 115.6(5)
C46 C41 C40 120.8(5)
C42 C41 C40 123.6(5)
C57 C52 C53 122.4(6)
C57 C52 N6 118.9(5)
C53 C52 N6 118.6(6)
N5 C39 O7 121.0(5)
N5 C39 C40 128.0(5)
O7 C39 C40 111.0(4)
C54 C53 C52 119.2(6)
C45 C46 C41 122.5(6)
C56 C55 C54 119.9(6)
C44 C45 C46 119.9(6)
C45 C44 C43 121.0(6)
C45 C44 F3 121.2(7)
C43 C44 F3 117.7(6)
C43 C42 C41 121.0(6)
C53 C54 C55 120.5(6)
C52 C57 C56 119.3(6)
C55 C56 C57 118.6(6)
C44 C43 C42 120.0(6)
C51 C48 C50 112.0(7)
C51 C48 C49 113.9(6)
C50 C48 C49 110.6(7)
C51 C48 S3 110.2(5)
C50 C48 S3 106.7(4)
C49 C48 S3 102.8(5)

loop_
_geom_bond_atom_site_label_1
_geom_bond_atom_site_label_2
_geom_bond_distance
S2 O5 1.474(4)
S2 N3 1.668(5)
S2 C29 1.833(6)
S4 O11 1.469(4)
S4 N7 1.675(5)
S4 C67 1.846(6)
O4 C20 1.354(6)
O4 C28 1.453(7)
O12 N8 1.290(5)
N4 C21 1.292(6)
N4 O6 1.294(5)
N4 C33 1.472(7)
N8 C59 1.315(6)
N8 C71 1.453(7)
C20 N3 1.262(7)
C20 C21 1.500(7)
O10 C58 1.342(6)
O10 C66 1.422(7)
C71 C76 1.355(7)
C71 C72 1.380(8)
C33 C34 1.350(8)
C33 C38 1.366(8)
C63 C62 1.336(9)
C63 C64 1.341(9)
C63 F4 1.369(7)
C59 C60 1.458(7)
C59 C58 1.500(7)
C22 C27 1.394(8)
C22 C23 1.401(8)
C22 C21 1.433(7)
C38 C37 1.386(9)
C60 C65 1.379(7)
C60 C61 1.380(7)
C58 N7 1.254(6)
C64 C65 1.382(9)
C61 C62 1.371(8)
F2 C25 1.364(7)
C25 C24 1.350(9)
C25 C26 1.394(9)
C76 C75 1.376(8)
C72 C73 1.384(8)
C27 C26 1.360(8)
C34 C35 1.389(8)
C24 C23 1.377(9)
C36 C37 1.350(9)
C36 C35 1.358(9)
C74 C75 1.368(8)
C74 C73 1.370(9)
C30 C29 1.536(9)
C67 C70 1.487(9)
C67 C68 1.507(9)
C67 C69 1.508(10)
C29 C31 1.489(9)
C29 C32 1.526(9)
S1 O2 1.466(4)
S1 N1 1.677(5)
S1 C10 1.819(6)
N2 O3 1.276(6)
N2 C2 1.319(6)
N2 C14 1.467(7)
C3 C8 1.392(7)
C3 C4 1.400(7)
C3 C2 1.442(7)
C2 C1 1.509(7)
F1 C6 1.370(6)
C14 C15 1.363(8)
C14 C19 1.373(8)
C1 N1 1.258(6)
C1 O1 1.346(6)
O1 C9 1.438(7)
C4 C5 1.376(8)
C6 C7 1.330(8)
C6 C5 1.336(8)
C8 C7 1.362(8)
C17 C16 1.359(9)
C17 C18 1.380(9)
C19 C18 1.376(8)
C15 C16 1.346(9)
C10 C11 1.499(10)
C10 C12 1.521(10)
C10 C13 1.527(9)
S3 O8 1.471(4)
S3 N5 1.677(5)
S3 C48 1.818(6)
C40 N6 1.299(6)
C40 C41 1.448(7)
C40 C39 1.489(7)
N5 C39 1.270(6)
N6 O9 1.293(5)
N6 C52 1.461(7)
O7 C39 1.337(6)
O7 C47 1.447(7)
C41 C46 1.396(7)
C41 C42 1.409(7)
F3 C44 1.359(7)
C52 C57 1.337(8)
C52 C53 1.361(7)
C53 C54 1.359(8)
C46 C45 1.351(8)
C55 C56 1.372(9)
C55 C54 1.385(9)
C45 C44 1.347(8)
C44 C43 1.354(9)
C42 C43 1.370(9)
C57 C56 1.413(9)
C50 C48 1.532(9)
C48 C51 1.508(10)
C48 C49 1.536(11)
